data_4020337
loop_
_publ_author_name
'Tsutomu Kimura'
'Toshiaki Murai'
'Akihiro Miwa'
'Daisuke Kurachi'
'Haruhisa Yoshikawa'
'Shinzi Kato'

_journal_name_full 'Journal of Organic Chemistry'
_journal_page_first 5611
_journal_page_last 5617
_journal_paper_doi 10.1021/jo050576c
_journal_volume 70
_journal_year 2005
_chemical_formula_sum 'C13 H20 F3 O3 P S2 Se'
_chemical_formula_weight 455.35
_space_group_IT_number 14
_symmetry_cell_setting monoclinic
_symmetry_space_group_name_Hall '-P 2yab'
_symmetry_space_group_name_H-M 'P 1 21/a 1'
_cell_angle_alpha 90
_cell_angle_beta 98.946(4)
_cell_angle_gamma 90
_cell_formula_units_Z 8
_cell_length_a 16.757(1)
_cell_length_b 10.0442(7)
_cell_length_c 22.950(2)
_cell_measurement_temperature 296.2
_cell_volume 3815.7(5)
_exptl_crystal_density_diffrn 1.585
_cod_original_sg_symbol_H-M 'P 21/a'
_cod_original_formula_sum 'C13 H20 F3 O3 P S2 Se '
_cod_database_code 4020337

loop_
_symmetry_equiv_pos_as_xyz
x,y,z
1/2-x,1/2+y,-z
-x,-y,-z
1/2+x,1/2-y,z

loop_
_atom_site_label
_atom_site_type_symbol
_atom_site_fract_x
_atom_site_fract_y
_atom_site_fract_z
_atom_site_U_iso_or_equiv
_atom_site_adp_type
_atom_site_occupancy
_atom_site_symmetry_multiplicity
_atom_site_calc_flag
_atom_site_refinement_flags
_atom_site_disorder_assembly
_atom_site_disorder_group
Se(1) Se -0.29690(3) -0.60415(5) -0.36679(3) 0.0669(2) Uani 0.78 1 d P . .
Se(2) Se -0.09240(4) -0.23845(6) -0.02768(3) 0.0617(2) Uani 0.54 2 d P . .
Se(3) Se -0.26918(5) -0.95810(8) -0.36433(4) 0.0562(2) Uani 0.22 5 d P . .
Se(4) Se 0.03245(4) -0.02759(7) -0.10224(3) 0.0660(2) Uani 0.46 2 d P . .
S(1) S -0.2969 -0.6042 -0.3668 0.0669 Uani 0.22 5 d P . .
S(2) S -0.0924 -0.2385 -0.0277 0.0617 Uani 0.46 2 d P . .
S(3) S -0.2692 -0.9581 -0.3643 0.0562 Uani 0.78 1 d P . .
S(4) S 0.0325 -0.0276 -0.1022 0.0660 Uani 0.54 2 d P . .
S(5) S -0.93663(6) -0.2185(1) -0.36032(5) 0.0575(3) Uani 1.00 1 d . . .
S(6) S -0.70989(6) -0.21074(9) -0.89036(4) 0.0486(3) Uani 1.00 1 d . . .
P(1) P -0.21668(5) -0.77240(8) -0.37784(4) 0.0387(2) Uani 1.00 1 d . . .
P(2) P -0.03427(5) -0.21094(9) -0.10422(4) 0.0382(2) Uani 1.00 1 d . . .
F(1) F -1.0747(2) -0.3397(4) -0.3921(1) 0.103(1) Uani 1.00 1 d . . .
F(2) F -1.0188(2) -0.2639(6) -0.4623(2) 0.183(2) Uani 1.00 1 d . . .
F(3) F -0.9732(2) -0.4366(4) -0.4186(2) 0.163(2) Uani 1.00 1 d . . .
F(4) F -0.8206(2) -0.3425(4) -0.8466(2) 0.165(2) Uani 1.00 1 d . . .
F(5) F -0.7033(3) -0.3857(4) -0.8070(2) 0.149(2) Uani 1.00 1 d . . .
F(6) F -0.7461(2) -0.4614(3) -0.8926(2) 0.131(1) Uani 1.00 1 d . . .
O(1) O -0.9800(3) -0.1020(4) -0.3550(3) 0.141(2) Uani 1.00 1 d . . .
O(2) O -0.9264(2) -0.2963(5) -0.3080(2) 0.112(1) Uani 1.00 1 d . . .
O(3) O -0.8674(2) -0.2069(4) -0.3886(1) 0.089(1) Uani 1.00 1 d . . .
O(4) O -0.7184(2) -0.1082(3) -0.8490(1) 0.085(1) Uani 1.00 1 d . . .
O(5) O -0.7618(2) -0.1965(4) -0.9452(1) 0.096(1) Uani 1.00 1 d . . .
O(6) O -0.6290(2) -0.2491(3) -0.8947(2) 0.083(1) Uani 1.00 1 d . . .
C(1) C -0.1893(2) -0.7809(3) -0.4529(2) 0.047(1) Uani 1.00 1 d . . .
C(2) C -0.2659(3) -0.7889(5) -0.4985(2) 0.070(1) Uani 1.00 1 d . . .
C(3) C -0.1359(3) -0.9033(5) -0.4576(2) 0.066(1) Uani 1.00 1 d . . .
C(4) C -0.1424(3) -0.6535(5) -0.4623(2) 0.075(2) Uani 1.00 1 d . . .
C(5) C -0.1279(2) -0.7400(4) -0.3251(2) 0.0432(9) Uani 1.00 1 d . . .
C(6) C -0.1062(3) -0.6095(4) -0.3090(2) 0.063(1) Uani 1.00 1 d . . .
C(7) C -0.0355(3) -0.5851(5) -0.2712(2) 0.080(2) Uani 1.00 1 d . . .
C(8) C 0.0127(3) -0.6873(6) -0.2485(2) 0.076(2) Uani 1.00 1 d . . .
C(9) C -0.0068(3) -0.8155(5) -0.2652(2) 0.072(1) Uani 1.00 1 d . . .
C(10) C -0.0773(2) -0.8429(4) -0.3035(2) 0.054(1) Uani 1.00 1 d . . .
C(11) C -0.3982(3) -0.6750(6) -0.4020(2) 0.090(2) Uani 1.00 1 d . . .
C(12) C -0.2885(3) -0.9323(5) -0.2873(2) 0.082(2) Uani 1.00 1 d . . .
C(13) C 0.0411(2) -0.3473(4) -0.0994(2) 0.047(1) Uani 1.00 1 d . . .
C(14) C -0.0048(3) -0.4787(4) -0.1062(2) 0.065(1) Uani 1.00 1 d . . .
C(15) C 0.0917(2) -0.3309(5) -0.1489(2) 0.063(1) Uani 1.00 1 d . . .
C(16) C 0.0958(3) -0.3399(5) -0.0396(2) 0.075(1) Uani 1.00 1 d . . .
C(17) C -0.1044(2) -0.2237(3) -0.1718(1) 0.0351(8) Uani 1.00 1 d . . .
C(18) C -0.1792(2) -0.2852(4) -0.1728(2) 0.048(1) Uani 1.00 1 d . . .
C(19) C -0.2292(2) -0.3039(4) -0.2256(2) 0.064(1) Uani 1.00 1 d . . .
C(20) C -0.2053(3) -0.2630(4) -0.2772(2) 0.058(1) Uani 1.00 1 d . . .
C(21) C -0.1315(2) -0.2033(4) -0.2770(2) 0.053(1) Uani 1.00 1 d . . .
C(22) C -0.0807(2) -0.1822(3) -0.2245(2) 0.0432(10) Uani 1.00 1 d . . .
C(23) C -0.1708(3) -0.1058(5) -0.0381(2) 0.074(2) Uani 1.00 1 d . . .
C(24) C -0.0493(3) 0.0949(5) -0.1158(2) 0.083(2) Uani 1.00 1 d . . .
C(25) C -1.0045(3) -0.3194(7) -0.4103(2) 0.084(2) Uani 1.00 1 d . . .
C(26) C -0.7487(3) -0.3560(5) -0.8589(3) 0.084(2) Uani 1.00 1 d . . .
H(1) H -0.2991 -0.7139 -0.4941 0.0856 Uiso 1.00 1 calc . . .
H(2) H -0.2519 -0.7889 -0.5370 0.0856 Uiso 1.00 1 calc . . .
H(3) H -0.2944 -0.8681 -0.4925 0.0856 Uiso 1.00 1 calc . . .
H(4) H -0.0883 -0.8969 -0.4299 0.0795 Uiso 1.00 1 calc . . .
H(5) H -0.1650 -0.9816 -0.4502 0.0795 Uiso 1.00 1 calc . . .
H(6) H -0.1227 -0.9083 -0.4965 0.0795 Uiso 1.00 1 calc . . .
H(7) H -0.0950 -0.6491 -0.4341 0.0892 Uiso 1.00 1 calc . . .
H(8) H -0.1757 -0.5782 -0.4581 0.0892 Uiso 1.00 1 calc . . .
H(9) H -0.1287 -0.6538 -0.5010 0.0892 Uiso 1.00 1 calc . . .
H(10) H -0.1397 -0.5376 -0.3236 0.0748 Uiso 1.00 1 calc . . .
H(11) H -0.0196 -0.4966 -0.2607 0.0969 Uiso 1.00 1 calc . . .
H(12) H 0.0597 -0.6691 -0.2211 0.0905 Uiso 1.00 1 calc . . .
H(13) H 0.0281 -0.8859 -0.2497 0.0851 Uiso 1.00 1 calc . . .
H(14) H -0.0903 -0.9322 -0.3145 0.0653 Uiso 1.00 1 calc . . .
H(15) H -0.4359 -0.6756 -0.3758 0.1125 Uiso 1.00 1 calc . . .
H(16) H -0.4192 -0.6283 -0.4371 0.1125 Uiso 1.00 1 calc . . .
H(17) H -0.3909 -0.7682 -0.4139 0.1125 Uiso 1.00 1 calc . . .
H(18) H -0.3326 -0.9863 -0.2797 0.0982 Uiso 1.00 1 calc . . .
H(19) H -0.2992 -0.8424 -0.2803 0.0982 Uiso 1.00 1 calc . . .
H(20) H -0.2412 -0.9595 -0.2598 0.0982 Uiso 1.00 1 calc . . .
H(21) H -0.0367 -0.4873 -0.0756 0.0785 Uiso 1.00 1 calc . . .
H(22) H -0.0397 -0.4798 -0.1435 0.0785 Uiso 1.00 1 calc . . .
H(23) H 0.0320 -0.5503 -0.1046 0.0785 Uiso 1.00 1 calc . . .
H(24) H 0.0569 -0.3329 -0.1861 0.0750 Uiso 1.00 1 calc . . .
H(25) H 0.1290 -0.4027 -0.1474 0.0750 Uiso 1.00 1 calc . . .
H(26) H 0.1196 -0.2493 -0.1445 0.0750 Uiso 1.00 1 calc . . .
H(27) H 0.1350 -0.4087 -0.0369 0.0892 Uiso 1.00 1 calc . . .
H(28) H 0.1228 -0.2556 -0.0362 0.0892 Uiso 1.00 1 calc . . .
H(29) H 0.0645 -0.3486 -0.0089 0.0892 Uiso 1.00 1 calc . . .
H(30) H -0.1949 -0.3153 -0.1368 0.0578 Uiso 1.00 1 calc . . .
H(31) H -0.2805 -0.3445 -0.2265 0.0760 Uiso 1.00 1 calc . . .
H(32) H -0.2399 -0.2763 -0.3135 0.0704 Uiso 1.00 1 calc . . .
H(33) H -0.1149 -0.1773 -0.3130 0.0635 Uiso 1.00 1 calc . . .
H(34) H -0.0298 -0.1394 -0.2242 0.0522 Uiso 1.00 1 calc . . .
H(35) H -0.1587 -0.0408 -0.0650 0.0888 Uiso 1.00 1 calc . . .
H(36) H -0.1732 -0.0623 -0.0005 0.0888 Uiso 1.00 1 calc . . .
H(37) H -0.2227 -0.1430 -0.0514 0.0888 Uiso 1.00 1 calc . . .
H(38) H -0.0375 0.1603 -0.1432 0.0985 Uiso 1.00 1 calc . . .
H(39) H -0.0536 0.1411 -0.0790 0.0985 Uiso 1.00 1 calc . . .
H(40) H -0.0989 0.0538 -0.1293 0.0985 Uiso 1.00 1 calc . . .

loop_
_atom_site_aniso_label
_atom_site_aniso_U_11
_atom_site_aniso_U_22
_atom_site_aniso_U_33
_atom_site_aniso_U_12
_atom_site_aniso_U_13
_atom_site_aniso_U_23
Se(1) 0.0658(3) 0.0557(3) 0.0770(4) 0.0184(2) 0.0037(3) -0.0163(3)
Se(2) 0.0712(4) 0.0712(4) 0.0458(3) 0.0216(3) 0.0192(3) 0.0085(3)
Se(3) 0.0574(5) 0.0478(4) 0.0638(5) -0.0034(4) 0.0102(4) 0.0026(4)
Se(4) 0.0558(4) 0.0517(4) 0.0849(5) -0.0131(3) -0.0066(3) -0.0047(3)
S(1) 0.0658 0.0557 0.0770 0.0184 0.0037 -0.0163
S(2) 0.0712 0.0712 0.0458 0.0216 0.0192 0.0085
S(3) 0.0574 0.0478 0.0638 -0.0034 0.0102 0.0026
S(4) 0.0558 0.0517 0.0849 -0.0131 -0.0066 -0.0047
S(5) 0.0490(5) 0.0588(6) 0.0637(7) -0.0098(5) 0.0058(5) -0.0007(5)
S(6) 0.0507(5) 0.0453(5) 0.0488(5) -0.0086(4) 0.0043(4) -0.0021(4)
P(1) 0.0396(5) 0.0333(4) 0.0421(5) 0.0015(4) 0.0030(4) -0.0043(4)
P(2) 0.0373(4) 0.0391(5) 0.0368(5) -0.0011(4) 0.0018(4) -0.0013(4)
F(1) 0.058(2) 0.154(3) 0.099(2) -0.038(2) 0.020(1) -0.031(2)
F(2) 0.093(2) 0.384(8) 0.063(2) -0.040(3) -0.017(2) 0.036(3)
F(3) 0.120(3) 0.136(3) 0.240(5) -0.036(3) 0.052(3) -0.111(4)
F(4) 0.103(2) 0.126(3) 0.291(6) -0.037(2) 0.111(3) 0.006(4)
F(5) 0.201(4) 0.130(3) 0.119(3) -0.015(3) 0.030(3) 0.068(3)
F(6) 0.165(3) 0.055(2) 0.182(4) -0.037(2) 0.056(3) -0.018(2)
O(1) 0.119(3) 0.058(2) 0.253(6) -0.001(2) 0.051(4) -0.024(3)
O(2) 0.107(3) 0.161(4) 0.062(2) -0.021(3) -0.008(2) 0.038(2)
O(3) 0.052(2) 0.146(3) 0.068(2) -0.034(2) 0.009(1) -0.007(2)
O(4) 0.125(3) 0.061(2) 0.074(2) -0.023(2) 0.029(2) -0.023(2)
O(5) 0.120(3) 0.088(2) 0.066(2) 0.019(2) -0.029(2) -0.010(2)
O(6) 0.054(2) 0.080(2) 0.119(3) -0.007(2) 0.028(2) 0.005(2)
C(1) 0.052(2) 0.044(2) 0.043(2) -0.001(2) 0.005(2) -0.006(2)
C(2) 0.068(3) 0.092(3) 0.047(2) 0.007(2) 0.000(2) -0.010(2)
C(3) 0.068(3) 0.070(3) 0.064(3) 0.015(2) 0.021(2) -0.010(2)
C(4) 0.101(4) 0.064(3) 0.064(3) -0.016(3) 0.026(3) 0.009(2)
C(5) 0.045(2) 0.045(2) 0.039(2) -0.006(2) 0.006(2) -0.001(2)
C(6) 0.077(3) 0.048(2) 0.057(2) -0.008(2) -0.009(2) -0.007(2)
C(7) 0.091(3) 0.074(3) 0.067(3) -0.027(3) -0.019(3) -0.014(3)
C(8) 0.064(3) 0.109(4) 0.049(3) -0.029(3) -0.008(2) 0.001(3)
C(9) 0.053(2) 0.085(3) 0.071(3) 0.001(2) -0.008(2) 0.021(3)
C(10) 0.050(2) 0.049(2) 0.060(2) -0.001(2) -0.003(2) 0.005(2)
C(11) 0.056(3) 0.109(4) 0.098(4) 0.028(3) -0.004(3) -0.017(3)
C(12) 0.094(3) 0.081(3) 0.079(3) 0.003(3) 0.043(3) 0.010(3)
C(13) 0.037(2) 0.052(2) 0.050(2) 0.008(2) 0.001(2) 0.001(2)
C(14) 0.066(3) 0.043(2) 0.087(3) 0.011(2) 0.011(2) 0.004(2)
C(15) 0.052(2) 0.069(3) 0.070(3) 0.013(2) 0.021(2) 0.002(2)
C(16) 0.060(3) 0.095(3) 0.060(3) 0.023(3) -0.014(2) -0.001(3)
C(17) 0.034(2) 0.035(2) 0.035(2) 0.000(1) 0.001(1) 0.002(1)
C(18) 0.042(2) 0.053(2) 0.049(2) -0.010(2) 0.007(2) 0.002(2)
C(19) 0.042(2) 0.064(3) 0.079(3) -0.014(2) -0.009(2) -0.007(2)
C(20) 0.061(2) 0.056(2) 0.050(2) 0.006(2) -0.015(2) -0.002(2)
C(21) 0.066(2) 0.048(2) 0.042(2) 0.006(2) 0.006(2) 0.006(2)
C(22) 0.043(2) 0.042(2) 0.044(2) 0.000(2) 0.007(2) 0.005(2)
C(23) 0.072(3) 0.084(3) 0.073(3) 0.023(3) 0.036(2) 0.017(3)
C(24) 0.086(3) 0.051(3) 0.120(4) -0.009(2) 0.041(3) -0.008(3)
C(25) 0.051(3) 0.123(5) 0.078(4) -0.012(3) 0.010(2) -0.009(3)
C(26) 0.071(3) 0.060(3) 0.124(5) -0.016(3) 0.026(3) 0.005(3)

loop_
_geom_bond_atom_site_label_1
_geom_bond_atom_site_label_2
_geom_bond_distance
_geom_bond_site_symmetry_1
_geom_bond_site_symmetry_2
_geom_bond_publ_flag
Se(1) P(1) 2.198(1) . . yes
Se(1) C(11) 1.901(5) . . yes
Se(2) P(2) 2.155(1) . . yes
Se(2) C(23) 1.860(4) . . yes
Se(3) P(1) 2.106(1) . . yes
Se(3) C(12) 1.864(5) . . yes
Se(4) P(2) 2.151(1) . . yes
Se(4) C(24) 1.831(5) . . yes
S(1) P(1) 2.1985(8) . . yes
S(1) C(11) 1.901(5) . . yes
S(2) P(2) 2.1547(9) . . yes
S(2) C(23) 1.860(4) . . yes
S(3) P(1) 2.1057(9) . . yes
S(3) C(12) 1.864(5) . . yes
S(4) P(2) 2.1512(9) . . yes
S(4) C(24) 1.831(5) . . yes
S(5) O(1) 1.393(4) . . yes
S(5) O(2) 1.420(4) . . yes
S(5) O(3) 1.419(3) . . yes
S(5) C(25) 1.797(5) . . yes
S(6) O(4) 1.423(3) . . yes
S(6) O(5) 1.420(3) . . yes
S(6) O(6) 1.427(3) . . yes
S(6) C(26) 1.794(5) . . yes
P(1) C(1) 1.853(4) . . yes
P(1) C(5) 1.795(4) . . yes
P(2) C(13) 1.855(4) . . yes
P(2) C(17) 1.798(3) . . yes
F(1) C(25) 1.323(5) . . yes
F(2) C(25) 1.306(7) . . yes
F(3) C(25) 1.316(7) . . yes
F(4) C(26) 1.287(6) . . yes
F(5) C(26) 1.344(6) . . yes
F(6) C(26) 1.315(6) . . yes
C(1) C(2) 1.526(5) . . yes
C(1) C(3) 1.534(5) . . yes
C(1) C(4) 1.535(6) . . yes
C(2) H(1) 0.952 . . no
C(2) H(2) 0.949 . . no
C(2) H(3) 0.949 . . no
C(3) H(4) 0.943 . . no
C(3) H(5) 0.954 . . no
C(3) H(6) 0.954 . . no
C(4) H(7) 0.944 . . no
C(4) H(8) 0.953 . . no
C(4) H(9) 0.951 . . no
C(5) C(6) 1.395(5) . . yes
C(5) C(10) 1.379(5) . . yes
C(6) C(7) 1.376(6) . . yes
C(6) H(10) 0.944 . . no
C(7) C(8) 1.360(7) . . yes
C(7) H(11) 0.948 . . no
C(8) C(9) 1.369(7) . . yes
C(8) H(12) 0.946 . . no
C(9) C(10) 1.386(5) . . yes
C(9) H(13) 0.951 . . no
C(10) H(14) 0.948 . . no
C(11) H(15) 0.939 . . no
C(11) H(16) 0.952 . . no
C(11) H(17) 0.988 . . no
C(12) H(18) 0.954 . . no
C(12) H(19) 0.940 . . no
C(12) H(20) 0.972 . . no
C(13) C(14) 1.524(6) . . yes
C(13) C(15) 1.528(5) . . yes
C(13) C(16) 1.528(5) . . yes
C(14) H(21) 0.948 . . no
C(14) H(22) 0.959 . . no
C(14) H(23) 0.944 . . no
C(15) H(24) 0.955 . . no
C(15) H(25) 0.952 . . no
C(15) H(26) 0.942 . . no
C(16) H(27) 0.949 . . no
C(16) H(28) 0.957 . . no
C(16) H(29) 0.946 . . no
C(17) C(18) 1.395(4) . . yes
C(17) C(22) 1.393(5) . . yes
C(18) C(19) 1.375(5) . . yes
C(18) H(30) 0.954 . . no
C(19) C(20) 1.372(6) . . yes
C(19) H(31) 0.949 . . no
C(20) C(21) 1.372(6) . . yes
C(20) H(32) 0.947 . . no
C(21) C(22) 1.379(5) . . yes
C(21) H(33) 0.950 . . no
C(22) H(34) 0.955 . . no
C(23) H(35) 0.942 . . no
C(23) H(36) 0.973 . . no
C(23) H(37) 0.953 . . no
C(24) H(38) 0.952 . . no
C(24) H(39) 0.976 . . no
C(24) H(40) 0.937 . . no
